data_4513311
loop_
_publ_author_name
'Lusi, Matteo'
'Vitorica-Yrezabal, Inigo J.'
'Zaworotko, Michael J.'

_publ_section_title
;
 Expanding the Scope of Molecular Mixed Crystals Enabled by Three
 Component Solid Solutions
;
_journal_issue 8
_journal_name_full 'Crystal Growth &amp; Design'
_journal_page_first 4098
_journal_paper_doi 10.1021/acs.cgd.5b00685
_journal_volume 15
_journal_year 2015
_chemical_formula_sum 'C6.24 H4.24 N0.75'
_chemical_formula_weight 89.86
_chemical_name_systematic
;
 ?
;
_space_group_crystal_system monoclinic
_space_group_IT_number 14
_space_group_name_Hall '-P 2yn'
_space_group_name_H-M_alt 'P 1 21/n 1'
_symmetry_space_group_name_Hall '-P 2yn'
_symmetry_space_group_name_H-M 'P 1 21/n 1'
_atom_sites_solution_hydrogens geom
_audit_creation_method SHELXL-2014
_cell_angle_alpha 90
_cell_angle_beta 102.737(14)
_cell_angle_gamma 90
_cell_formula_units_Z 4
_cell_length_a 7.1465(12)
_cell_length_b 4.9932(8)
_cell_length_c 12.6435(15)
_cell_measurement_temperature 100(2)
_cell_volume 440.07(12)
_computing_structure_refinement 'SHELXL-2014 (Sheldrick, 2014)'
_diffrn_ambient_temperature 100(2)
_diffrn_measured_fraction_theta_full 0.995
_diffrn_measured_fraction_theta_max 0.885
_diffrn_radiation_type MoK\a
_diffrn_radiation_wavelength 0.71073
_diffrn_reflns_av_R_equivalents 0.0352
_diffrn_reflns_av_unetI/netI 0.1041
_diffrn_reflns_laue_measured_fraction_full 0.995
_diffrn_reflns_laue_measured_fraction_max 0.885
_diffrn_reflns_limit_h_max 10
_diffrn_reflns_limit_h_min -9
_diffrn_reflns_limit_k_max 4
_diffrn_reflns_limit_k_min -7
_diffrn_reflns_limit_l_max 11
_diffrn_reflns_limit_l_min -16
_diffrn_reflns_number 1773
_diffrn_reflns_point_group_measured_fraction_full 0.995
_diffrn_reflns_point_group_measured_fraction_max 0.885
_diffrn_reflns_theta_full 25.242
_diffrn_reflns_theta_max 30.154
_diffrn_reflns_theta_min 3.304
_exptl_absorpt_coefficient_mu 0.081
_exptl_absorpt_correction_T_max 1.58
_exptl_absorpt_correction_T_min 0.66
_exptl_absorpt_correction_type multi-scan
_exptl_absorpt_process_details sadabs
_exptl_crystal_colour yellow
_exptl_crystal_density_diffrn 1.356
_exptl_crystal_description needle
_exptl_crystal_F_000 188
_refine_diff_density_max 0.319
_refine_diff_density_min -0.251
_refine_diff_density_rms 0.071
_refine_ls_extinction_method none
_refine_ls_goodness_of_fit_ref 1.047
_refine_ls_hydrogen_treatment constr
_refine_ls_matrix_type full
_refine_ls_number_parameters 65
_refine_ls_number_reflns 1154
_refine_ls_number_restraints 0
_refine_ls_restrained_S_all 1.047
_refine_ls_R_factor_all 0.1403
_refine_ls_R_factor_gt 0.0838
_refine_ls_shift/su_max 0.000
_refine_ls_shift/su_mean 0.000
_refine_ls_structure_factor_coef Fsqd
_refine_ls_weighting_details 'w=1/[\s^2^(Fo^2^)+(0.0735P)^2^+0.3417P] where P=(Fo^2^+2Fc^2^)/3'
_refine_ls_weighting_scheme calc
_refine_ls_wR_factor_gt 0.1843
_refine_ls_wR_factor_ref 0.2248
_reflns_Friedel_coverage 0.000
_reflns_number_gt 644
_reflns_number_total 1154
_reflns_threshold_expression 'I > 2\s(I)'
_cod_data_source_file cg5b00685_si_015.cif
_cod_data_source_block D:\#14
_cod_depositor_comments 'Adding full bibliography for 4513301--4513322.cif.'
_cod_database_code 4513311
_shelx_space_group_comment
;
The symmetry employed for this shelxl refinement is uniquely defined
by the following loop, which should always be used as a source of
symmetry information in preference to the above space-group names.
They are only intended as comments.
;
_shelxl_version_number 2014-3

loop_
_space_group_symop_operation_xyz
'x, y, z'
'-x+1/2, y+1/2, -z+1/2'
'-x, -y, -z'
'x-1/2, -y-1/2, z-1/2'

loop_
_atom_site_label
_atom_site_type_symbol
_atom_site_fract_x
_atom_site_fract_y
_atom_site_fract_z
_atom_site_U_iso_or_equiv
_atom_site_adp_type
_atom_site_occupancy
_atom_site_site_symmetry_order
_atom_site_calc_flag
_atom_site_refinement_flags_posn
_atom_site_refinement_flags_adp
_atom_site_refinement_flags_occupancy
_atom_site_disorder_assembly
_atom_site_disorder_group
N1 N 0.1951(4) 0.0556(5) 0.04972(18) 0.0217(7) Uani 0.75(4) 1 d . . P A 1
C1 C 0.1951(4) 0.0556(5) 0.04972(18) 0.0217(7) Uani 0.25(4) 1 d . . P A 2
H1 H 0.3253 0.0929 0.0827 0.026 Uiso 0.25(4) 1 calc R U P A 2
C2 C 0.1475(4) -0.1341(7) -0.0278(2) 0.0210(7) Uani 1 1 d . . . . .
C3 C 0.2945(4) -0.2849(6) -0.0614(2) 0.0244(8) Uani 1 1 d . . . . .
H3 H 0.4254 -0.2517 -0.0286 0.029 Uiso 1 1 calc R U . . .
C4 C 0.2490(5) -0.4748(7) -0.1395(2) 0.0270(8) Uani 1 1 d . . . . .
H4 H 0.3482 -0.5736 -0.1607 0.032 Uiso 1 1 calc R U . . .
C5 C 0.0497(4) 0.1900(6) 0.0783(2) 0.0196(7) Uani 1 1 d . . . . .
C6 C 0.0900(4) 0.3909(7) 0.1597(2) 0.0259(8) Uani 1 1 d . . . . .
H6 H 0.2194 0.4302 0.1935 0.031 Uiso 1 1 calc R U . . .
C7 C -0.0541(5) 0.5273(7) 0.1898(2) 0.0284(8) Uani 1 1 d . . . . .
H7 H -0.0245 0.6593 0.2451 0.034 Uiso 1 1 calc R U . . .

loop_
_atom_site_aniso_label
_atom_site_aniso_U_11
_atom_site_aniso_U_22
_atom_site_aniso_U_33
_atom_site_aniso_U_23
_atom_site_aniso_U_13
_atom_site_aniso_U_12
N1 0.0255(14) 0.0217(15) 0.0192(12) -0.0005(10) 0.0074(10) -0.0006(13)
C1 0.0255(14) 0.0217(15) 0.0192(12) -0.0005(10) 0.0074(10) -0.0006(13)
C2 0.0231(14) 0.0218(17) 0.0200(13) 0.0056(12) 0.0087(11) 0.0004(14)
C3 0.0229(15) 0.0241(18) 0.0285(15) 0.0017(13) 0.0106(12) 0.0002(15)
C4 0.0301(16) 0.0273(18) 0.0287(14) 0.0028(14) 0.0172(12) 0.0046(16)
C5 0.0244(14) 0.0162(16) 0.0194(12) 0.0018(11) 0.0077(11) -0.0015(13)
C6 0.0299(16) 0.0268(19) 0.0221(14) -0.0024(12) 0.0075(12) -0.0035(15)
C7 0.0388(18) 0.0268(19) 0.0230(14) -0.0040(13) 0.0143(12) -0.0035(17)

loop_
_atom_type_symbol
_atom_type_description
_atom_type_scat_dispersion_real
_atom_type_scat_dispersion_imag
_atom_type_scat_source
C C 0.0033 0.0016 'International Tables Vol C Tables 4.2.6.8 and 6.1.1.4'
H H 0.0000 0.0000 'International Tables Vol C Tables 4.2.6.8 and 6.1.1.4'
N N 0.0061 0.0033 'International Tables Vol C Tables 4.2.6.8 and 6.1.1.4'

loop_
_geom_angle_atom_site_label_1
_geom_angle_atom_site_label_2
_geom_angle_atom_site_label_3
_geom_angle
_geom_angle_site_symmetry_3
C2 N1 C5 117.1(3) .
N1 C2 C3 120.0(3) .
N1 C2 C5 121.5(3) 3
C3 C2 C5 118.5(3) 3
C4 C3 C2 120.7(3) .
C3 C4 C7 120.6(3) 3
N1 C5 C6 120.0(3) .
N1 C5 C2 121.3(3) 3
C6 C5 C2 118.7(3) 3
C7 C6 C5 120.8(3) .
C6 C7 C4 120.7(3) 3

loop_
_geom_bond_atom_site_label_1
_geom_bond_atom_site_label_2
_geom_bond_distance
_geom_bond_site_symmetry_2
N1 C2 1.351(4) .
N1 C5 1.352(4) .
C2 C3 1.431(4) .
C2 C5 1.441(4) 3
C3 C4 1.356(4) .
C4 C7 1.422(4) 3
C5 C6 1.420(4) .
C5 C2 1.440(4) 3
C6 C7 1.357(4) .
C7 C4 1.422(4) 3
